data_1503235
loop_
_publ_author_name
'Thamapipol, Sirinporn'
'Bernardinelli, G\'erald'
'Besnard, C\'eline'
'K\"undig, E Peter'

_publ_section_title
;
 Chiral ruthenium Lewis acid catalyzed intramolecular Diels-Alder
 reactions.
;
_journal_issue 24
_journal_name_full 'Organic letters'
_journal_page_first 5604
_journal_page_last 5607
_journal_paper_doi 10.1021/ol1019103
_journal_volume 12
_journal_year 2010
_chemical_absolute_configuration ad
_chemical_formula_moiety 'C10 H14 Cl O3, C8 H12 N '
_chemical_formula_sum 'C18 H26 Cl N O3'
_chemical_formula_weight 339.86
_space_group_IT_number 19
_symmetry_cell_setting orthorhombic
_symmetry_space_group_name_Hall 'P 2ac 2ab'
_symmetry_space_group_name_H-M 'P 21 21 21'
_atom_sites_solution_hydrogens geom
_atom_sites_solution_primary direct
_cell_angle_alpha 90
_cell_angle_beta 90
_cell_angle_gamma 90
_cell_formula_units_Z 4
_cell_length_a 5.616(5)
_cell_length_b 11.220(3)
_cell_length_c 27.785(9)
_cell_measurement_reflns_used 0
_cell_measurement_temperature 150
_cell_measurement_theta_max 0
_cell_measurement_theta_min 0
_cell_volume 1750.8(17)
_computing_cell_refinement 'XDS (Kabsch, 1993)'
_computing_data_collection 'IPDS (Stoe & Cie, 1996)'
_computing_data_reduction 'XDS (Kabsch, 1993)'
_computing_molecular_graphics 'CAMERON (Watkin et al., 1996)'
_computing_publication_material 'CRYSTALS (Betteridge et al., 2003)'
_computing_structure_refinement 'CRYSTALS (Betteridge et al., 2003)'
_computing_structure_solution 'SIR92 (Altomare et al., 1994)'
_diffrn_ambient_temperature 150
_diffrn_measured_fraction_theta_full 0.987
_diffrn_measured_fraction_theta_max 0.987
_diffrn_measurement_device Area
_diffrn_measurement_device_type 'Stoe IPDS'
_diffrn_measurement_method \w
_diffrn_radiation_monochromator graphite
_diffrn_radiation_type 'Mo K\a'
_diffrn_radiation_wavelength 0.71073
_diffrn_reflns_av_R_equivalents 0.029
_diffrn_reflns_limit_h_max 7
_diffrn_reflns_limit_h_min -7
_diffrn_reflns_limit_k_max 14
_diffrn_reflns_limit_k_min -14
_diffrn_reflns_limit_l_max 37
_diffrn_reflns_limit_l_min -37
_diffrn_reflns_number 15682
_diffrn_reflns_theta_full 28.318
_diffrn_reflns_theta_max 28.318
_diffrn_reflns_theta_min 5.009
_diffrn_standards_number 0
_exptl_absorpt_coefficient_mu 0.233
_exptl_absorpt_correction_T_max 1.00
_exptl_absorpt_correction_T_min 0.80
_exptl_absorpt_correction_type multi-scan
_exptl_absorpt_process_details 'XDS (Kabsch, 1993)'
_exptl_crystal_colour white
_exptl_crystal_density_diffrn 1.289
_exptl_crystal_density_method 'not measured'
_exptl_crystal_description platelet
_exptl_crystal_F_000 728
_exptl_crystal_size_max 0.500
_exptl_crystal_size_mid 0.120
_exptl_crystal_size_min 0.020
_refine_diff_density_max 0.30
_refine_diff_density_min -0.29
_refine_ls_abs_structure_details 'Flack (1983), 0 Friedel-pairs'
_refine_ls_abs_structure_Flack 0.05(5)
_refine_ls_extinction_method None
_refine_ls_goodness_of_fit_ref 0.9952
_refine_ls_hydrogen_treatment none
_refine_ls_matrix_type full
_refine_ls_number_parameters 219
_refine_ls_number_reflns 4322
_refine_ls_number_restraints 12
_refine_ls_R_factor_all 0.0351
_refine_ls_R_factor_gt 0.0302
_refine_ls_shift/su_max 0.0034668
_refine_ls_shift/su_mean 0.0003100
_refine_ls_structure_factor_coef Fsqd
_refine_ls_weighting_details
;
 Method, part 1, Chebychev polynomial, (Watkin, 1994, Prince, 1982) 
 [weight] = 1.0/[A~0~*T~0~(x)+A~1~*T~1~(x) ... +A~n-1~]*T~n-1~(x)] 
 where A~i~ are the Chebychev coefficients listed below and x= Fcalc/Fmax 
 Method = Robust Weighting (Prince, 1982) 
 W = [weight] * [1-(deltaF/6*sigmaF)^2^]^2^ 
 A~i~ are: 
 2.47 3.29 0.995 
;
_refine_ls_weighting_scheme calc
_refine_ls_wR_factor_all 0.0789
_refine_ls_wR_factor_gt 0.0768
_refine_ls_wR_factor_ref 0.0789
_reflns_limit_h_max 7
_reflns_limit_h_min -7
_reflns_limit_k_max 14
_reflns_limit_k_min 0
_reflns_limit_l_max 36
_reflns_limit_l_min 0
_reflns_number_gt 3825
_reflns_number_total 4322
_reflns_threshold_expression I>2.0\s(I)
_oxford_diffrn_Wilson_B_factor 1.92
_oxford_diffrn_Wilson_scale 16.84
_oxford_refine_ls_r_factor_ref 0.0351
_oxford_refine_ls_scale 0.21391(11)
_oxford_reflns_number_all 4322
_oxford_reflns_threshold_expression_ref I>-10.0\s(I)
_cod_data_source_file ol1019103_si_001.cif
_cod_data_source_block 1
_cod_depositor_comments
;
The following automatic conversions were performed:

'_symmetry_cell_setting' value 'Orthorhombic' changed to
'orthorhombic' according to
/home/saulius/struct/CIF-dictionaries/cif_core.dic dictionary named
'cif_core.dic' version 2.4.2 from 2011-04-26.

Automatic conversion script
Id: cif_fix_values 1715 2011-07-08 13:25:40Z adriana 
;
_cod_original_sg_symbol_H-M 'P 21 21 21 '
_cod_original_formula_sum 'C18 H26 Cl1 N1 O3'
_cod_database_code 1503235

loop_
_symmetry_equiv_pos_as_xyz
x,y,z
x+1/2,-y+1/2,-z
-x,y+1/2,-z+1/2
-x+1/2,-y,z+1/2

loop_
_atom_site_label
_atom_site_type_symbol
_atom_site_fract_x
_atom_site_fract_y
_atom_site_fract_z
_atom_site_U_iso_or_equiv
_atom_site_occupancy
_atom_site_adp_type
_atom_site_refinement_flags_posn
_atom_site_refinement_flags_adp
_atom_site_refinement_flags_occupancy
_atom_site_disorder_group
Cl1 Cl 0.05236(7) 0.49738(3) 0.329092(16) 0.0367 1.0000 Uani . . . .
C2 C 0.2930(2) 0.60449(10) 0.32365(5) 0.0221 1.0000 Uani . . . .
C3 C 0.2620(2) 0.67219(12) 0.27590(4) 0.0179 1.0000 Uani . . . .
O4 O 0.48366(14) 0.72527(8) 0.26302(3) 0.0207 1.0000 Uani . . . .
H41 H 0.5378 0.7766 0.2805 0.0336 1.0000 Uiso R . . .
C5 C 0.0579(2) 0.76224(11) 0.27752(4) 0.0169 1.0000 Uani . . . .
C6 C 0.07392(19) 0.84732(9) 0.32058(4) 0.0135 1.0000 Uani . . . .
C7 C -0.12508(19) 0.93983(10) 0.32199(4) 0.0141 1.0000 Uani . . . .
O8 O -0.33707(15) 0.90830(8) 0.31570(4) 0.0214 1.0000 Uani . . . .
O9 O -0.06833(15) 1.04660(7) 0.33114(3) 0.0190 1.0000 Uani . . . .
C10 C 0.0776(2) 0.77205(10) 0.36656(4) 0.0166 1.0000 Uani . . . .
C11 C 0.2953(2) 0.69003(11) 0.36611(5) 0.0194 1.0000 Uani . . . .
C12 C 0.3086(3) 0.64073(14) 0.41748(5) 0.0331 1.0000 Uani D . . .
C13 C 0.241(3) 0.7487(9) 0.44854(18) 0.0401 0.46(3) Uani D U P 2
C14 C 0.166(2) 0.7305(8) 0.44848(16) 0.0366 0.54(3) Uani D U P 1
C15 C 0.1029(3) 0.83563(13) 0.41502(5) 0.0279 1.0000 Uani D . . .
H152 H -0.0481 0.8685 0.4268 0.0352 1.0000 Uiso R . . .
H151 H 0.2222 0.8991 0.4125 0.0359 1.0000 Uiso R . . .
H142 H 0.2597 0.7577 0.4753 0.0549 0.54(3) Uiso R . P 1
H132 H 0.3677 0.7839 0.4635 0.0579 0.46(3) Uiso R . P 2
H131 H 0.1276 0.7209 0.4743 0.0579 0.46(3) Uiso R . P 2
H141 H 0.0251 0.6939 0.4609 0.0549 0.54(3) Uiso R . P 1
H121 H 0.4738 0.6255 0.4262 0.0415 1.0000 Uiso R . . .
H122 H 0.2184 0.5655 0.4211 0.0424 1.0000 Uiso R . . .
H111 H 0.4407 0.7393 0.3613 0.0255 1.0000 Uiso R . . .
H101 H -0.0685 0.7243 0.3665 0.0214 1.0000 Uiso R . . .
H61 H 0.2280 0.8888 0.3184 0.0177 1.0000 Uiso R . . .
H52 H 0.0563 0.8074 0.2478 0.0232 1.0000 Uiso R . . .
H51 H -0.0933 0.7210 0.2801 0.0229 1.0000 Uiso R . . .
H31 H 0.2269 0.6148 0.2500 0.0243 1.0000 Uiso R . . .
H21 H 0.4435 0.5581 0.3225 0.0281 1.0000 Uiso R . . .
N16 N 0.38251(17) 0.12905(8) 0.32636(4) 0.0152 1.0000 Uani . . . .
C17 C 0.3937(2) 0.22164(10) 0.36538(4) 0.0161 1.0000 Uani . . . .
C18 C 0.3841(2) 0.16292(11) 0.41431(4) 0.0176 1.0000 Uani . . . .
C19 C 0.1920(2) 0.18473(12) 0.44465(5) 0.0226 1.0000 Uani . . . .
C20 C 0.1825(2) 0.13347(14) 0.49032(5) 0.0275 1.0000 Uani . . . .
C21 C 0.3647(3) 0.05973(13) 0.50560(5) 0.0266 1.0000 Uani . . . .
C22 C 0.5578(3) 0.03731(12) 0.47562(5) 0.0247 1.0000 Uani . . . .
C23 C 0.5677(2) 0.08845(11) 0.43019(4) 0.0198 1.0000 Uani . . . .
H231 H 0.7032 0.0740 0.4111 0.0256 1.0000 Uiso R . . .
H221 H 0.6871 -0.0074 0.4857 0.0305 1.0000 Uiso R . . .
H211 H 0.3608 0.0262 0.5355 0.0345 1.0000 Uiso R . . .
H201 H 0.0491 0.1488 0.5102 0.0347 1.0000 Uiso R . . .
H191 H 0.0661 0.2315 0.4337 0.0286 1.0000 Uiso R . . .
C24 C 0.6135(2) 0.29915(11) 0.35824(5) 0.0241 1.0000 Uani . . . .
H243 H 0.6010 0.3366 0.3276 0.0395 1.0000 Uiso R . . .
H242 H 0.7579 0.2524 0.3594 0.0395 1.0000 Uiso R . . .
H241 H 0.6203 0.3582 0.3825 0.0403 1.0000 Uiso R . . .
H171 H 0.2481 0.2711 0.3617 0.0214 1.0000 Uiso R . . .
H163 H 0.2351 0.0966 0.3278 0.0255 1.0000 Uiso R . . .
H161 H 0.5023 0.0756 0.3301 0.0267 1.0000 Uiso R . . .
H162 H 0.4001 0.1669 0.2978 0.0266 1.0000 Uiso R . . .

loop_
_atom_site_aniso_label
_atom_site_aniso_U_11
_atom_site_aniso_U_22
_atom_site_aniso_U_33
_atom_site_aniso_U_23
_atom_site_aniso_U_13
_atom_site_aniso_U_12
Cl1 0.03343(17) 0.01464(14) 0.0619(2) 0.00035(15) 0.00530(17) -0.00713(13)
C2 0.0165(5) 0.0132(5) 0.0364(7) -0.0001(5) 0.0014(5) 0.0015(4)
C3 0.0125(5) 0.0177(5) 0.0234(6) -0.0084(4) 0.0003(4) 0.0000(4)
O4 0.0139(4) 0.0253(4) 0.0231(4) -0.0102(3) 0.0028(3) -0.0030(3)
C5 0.0129(4) 0.0201(5) 0.0177(5) -0.0038(4) -0.0013(4) 0.0021(4)
C6 0.0114(4) 0.0131(4) 0.0160(5) -0.0003(4) 0.0001(4) 0.0002(4)
C7 0.0128(4) 0.0147(5) 0.0149(5) 0.0006(4) 0.0009(4) 0.0012(4)
O8 0.0114(4) 0.0180(4) 0.0349(5) -0.0036(4) 0.0007(3) 0.0006(3)
O9 0.0155(4) 0.0134(4) 0.0282(4) -0.0028(3) 0.0003(3) 0.0009(3)
C10 0.0172(5) 0.0157(5) 0.0170(5) 0.0014(4) 0.0010(4) 0.0021(4)
C11 0.0188(5) 0.0169(6) 0.0224(6) 0.0053(4) -0.0010(4) 0.0032(4)
C12 0.0382(8) 0.0346(8) 0.0266(7) 0.0135(6) 0.0009(6) 0.0102(6)
C13 0.061(5) 0.041(3) 0.0183(18) 0.0046(15) -0.0144(17) 0.002(3)
C14 0.048(4) 0.042(2) 0.0204(16) 0.0047(14) -0.0040(14) 0.008(2)
C15 0.0397(8) 0.0265(6) 0.0176(6) -0.0028(5) -0.0019(5) 0.0057(6)
N16 0.0144(4) 0.0134(4) 0.0176(4) 0.0000(3) 0.0010(3) 0.0003(3)
C17 0.0154(5) 0.0126(5) 0.0204(5) -0.0011(4) 0.0008(4) 0.0008(4)
C18 0.0160(5) 0.0160(5) 0.0207(5) -0.0038(4) -0.0007(4) -0.0018(4)
C19 0.0189(5) 0.0269(6) 0.0220(6) -0.0067(5) 0.0006(4) 0.0023(5)
C20 0.0223(6) 0.0383(8) 0.0218(6) -0.0039(5) 0.0060(5) -0.0029(5)
C21 0.0310(6) 0.0314(7) 0.0174(5) 0.0006(5) 0.0026(5) -0.0050(5)
C22 0.0252(6) 0.0256(6) 0.0235(6) 0.0026(5) -0.0007(5) 0.0023(5)
C23 0.0187(5) 0.0212(5) 0.0194(5) -0.0013(4) 0.0017(4) 0.0026(5)
C24 0.0262(6) 0.0183(6) 0.0277(6) 0.0013(4) -0.0006(5) -0.0073(5)

loop_
_atom_type_symbol
_atom_type_scat_dispersion_real
_atom_type_scat_dispersion_imag
_atom_type_scat_Cromer_Mann_a1
_atom_type_scat_Cromer_Mann_b1
_atom_type_scat_Cromer_Mann_a2
_atom_type_scat_Cromer_Mann_b2
_atom_type_scat_Cromer_Mann_a3
_atom_type_scat_Cromer_Mann_b3
_atom_type_scat_Cromer_Mann_a4
_atom_type_scat_Cromer_Mann_b4
_atom_type_scat_Cromer_Mann_c
_atom_type_scat_source
C 0.0033 0.0016 2.3100 20.8439 1.0200 10.2075 1.5886 0.5687 0.8650 51.6512 0.2156 'International Tables Vol C 4.2.6.8 and 6.1.1.4'
N 0.0061 0.0033 12.2126 0.0057 3.1322 9.8933 2.0125 28.9975 1.1663 0.5826 -11.5290 'International Tables Vol C 4.2.6.8 and 6.1.1.4'
O 0.0106 0.0060 3.0485 13.2771 2.2868 5.7011 1.5463 0.3239 0.8670 32.9089 0.2508 'International Tables Vol C 4.2.6.8 and 6.1.1.4'
Cl 0.1484 0.1585 11.4604 0.0104 7.1964 1.1662 6.2556 18.5194 1.6455 47.7784 -9.5574 'International Tables Vol C 4.2.6.8 and 6.1.1.4'
Br -0.2901 2.4595 17.1789 2.1723 5.2358 16.5796 5.6377 0.2609 3.9851 41.4328 2.9557 'International Tables Vol C 4.2.6.8 and 6.1.1.4'
H 0.0000 0.0000 0.4930 10.5109 0.3229 26.1257 0.1402 3.1424 0.0408 57.7998 0.0030 'International Tables Vol C 4.2.6.8 and 6.1.1.4'

loop_
_geom_angle_atom_site_label_1
_geom_angle_atom_site_label_2
_geom_angle_atom_site_label_3
_geom_angle
_geom_angle_publ_flag
Cl1 C2 C3 108.33(10) yes
Cl1 C2 C11 111.08(10) yes
C3 C2 C11 110.99(10) yes
Cl1 C2 H21 106.8 no
C3 C2 H21 109.1 no
C11 C2 H21 110.4 no
C2 C3 O4 108.89(9) yes
C2 C3 C5 112.68(10) yes
O4 C3 C5 112.71(11) yes
C2 C3 H31 109.3 no
O4 C3 H31 105.3 no
C5 C3 H31 107.7 no
C3 O4 H41 118.2 no
C3 C5 C6 112.99(10) yes
C3 C5 H52 109.1 no
C6 C5 H52 109.9 no
C3 C5 H51 110.1 no
C6 C5 H51 106.8 no
H52 C5 H51 107.8 no
C5 C6 C7 113.61(9) yes
C5 C6 C10 107.96(9) yes
C7 C6 C10 111.32(9) yes
C5 C6 H61 107.4 no
C7 C6 H61 108.9 no
C10 C6 H61 107.4 no
C6 C7 O8 119.99(11) yes
C6 C7 O9 117.69(11) yes
O8 C7 O9 122.28(10) yes
C6 C10 C11 109.60(9) yes
C6 C10 C15 118.57(10) yes
C11 C10 C15 102.32(11) yes
C6 C10 H101 106.8 no
C11 C10 H101 109.9 no
C15 C10 H101 109.5 no
C10 C11 C2 112.28(11) yes
C10 C11 C12 104.38(11) yes
C2 C11 C12 119.67(11) yes
C10 C11 H111 108.8 no
C2 C11 H111 104.6 no
C12 C11 H111 106.6 no
C11 C12 C14 104.98(17) yes
C11 C12 H121 110.0 no
C14 C12 H121 117.9 no
C11 C12 H122 112.3 no
C14 C12 H122 103.6 no
H121 C12 H122 108.1 no
C12 C13 C15 106.36(10) yes
C12 C13 H132 113.8 no
C15 C13 H132 112.9 no
C12 C13 H131 108.2 no
C15 C13 H131 107.8 no
H132 C13 H131 107.6 no
C12 C14 C15 106.35(10) yes
C12 C14 H142 110.9 no
C15 C14 H142 110.5 no
C12 C14 H141 110.5 no
C15 C14 H141 110.6 no
H142 C14 H141 108.0 no
C14 C15 C10 101.3(3) yes
C14 C15 H152 106.6 no
C10 C15 H152 112.9 no
C14 C15 H151 116.0 no
C10 C15 H151 109.9 no
H152 C15 H151 110.0 no
C17 N16 H163 106.5 no
C17 N16 H161 110.0 no
H163 N16 H161 114.0 no
C17 N16 H162 107.7 no
H163 N16 H162 109.1 no
H161 N16 H162 109.3 no
N16 C17 C18 110.24(9) yes
N16 C17 C24 109.56(10) yes
C18 C17 C24 113.26(10) yes
N16 C17 H171 106.1 no
C18 C17 H171 107.8 no
C24 C17 H171 109.6 no
C17 C18 C19 119.74(11) yes
C17 C18 C23 121.19(10) yes
C19 C18 C23 119.06(12) yes
C18 C19 C20 120.57(13) yes
C18 C19 H191 119.2 no
C20 C19 H191 120.1 no
C19 C20 C21 119.87(12) yes
C19 C20 H201 119.1 no
C21 C20 H201 121.0 no
C20 C21 C22 120.11(13) yes
C20 C21 H211 120.6 no
C22 C21 H211 119.3 no
C21 C22 C23 120.09(13) yes
C21 C22 H221 121.9 no
C23 C22 H221 117.9 no
C18 C23 C22 120.30(12) yes
C18 C23 H231 121.4 no
C22 C23 H231 118.3 no
C17 C24 H243 108.0 no
C17 C24 H242 111.4 no
H243 C24 H242 109.3 no
C17 C24 H241 109.9 no
H243 C24 H241 109.3 no
H242 C24 H241 108.9 no

loop_
_geom_bond_atom_site_label_1
_geom_bond_atom_site_label_2
_geom_bond_distance
_geom_bond_publ_flag
Cl1 C2 1.8146(16) yes
C2 C3 1.5389(19) yes
C2 C11 1.5207(18) yes
C2 H21 0.994 no
C3 O4 1.4258(17) yes
C3 C5 1.5285(18) yes
C3 H31 0.985 no
O4 H41 0.813 no
C5 C6 1.5332(15) yes
C5 H52 0.969 no
C5 H51 0.969 no
C6 C7 1.5257(16) yes
C6 C10 1.5317(15) yes
C6 H61 0.984 no
C7 O8 1.2542(17) yes
C7 O9 1.2655(14) yes
C10 C11 1.5302(18) yes
C10 C15 1.5304(17) yes
C10 H101 0.980 no
C11 C12 1.5327(17) yes
C11 H111 0.995 no
C12 C14 1.547(5) yes
C12 H121 0.974 no
C12 H122 0.990 no
C13 C15 1.555(5) yes
C13 H132 0.915 no
C13 H131 1.007 no
C14 C15 1.544(5) yes
C14 H142 0.960 no
C14 H141 0.958 no
C15 H152 0.981 no
C15 H151 0.980 no
N16 C17 1.5029(14) yes
N16 H163 0.905 no
N16 H161 0.908 no
N16 H162 0.906 no
C17 C18 1.5116(17) yes
C17 C24 1.5230(19) yes
C17 H171 0.993 no
C18 C19 1.3912(18) yes
C18 C23 1.3985(18) yes
C19 C20 1.394(2) yes
C19 H191 0.932 no
C20 C21 1.383(2) yes
C20 H201 0.947 no
C21 C22 1.391(2) yes
C21 H211 0.912 no
C22 C23 1.3877(18) yes
C22 H221 0.926 no
C23 H231 0.942 no
C24 H243 0.952 no
C24 H242 0.967 no
C24 H241 0.946 no

loop_
_geom_hbond_atom_site_label_D
_geom_hbond_atom_site_label_H
_geom_hbond_atom_site_label_A
_geom_hbond_site_symmetry_A
_geom_hbond_angle_DHA
_geom_hbond_distance_DH
_geom_hbond_distance_HA
_geom_hbond_distance_DA
_geom_hbond_publ_flag
O4 H41 O8 1_655 174 0.81 1.91 2.715(3) yes
C11 H111 O8 1_655 150 1.00 2.60 3.496(3) yes
C6 H61 O8 1_655 157 0.98 2.45 3.381(3) yes
C5 H51 O4 1_455 147 0.97 2.42 3.276(3) yes
C3 H31 O9 3_545 156 0.99 2.54 3.466(3) yes
C23 H231 O9 1_645 155 0.94 2.58 3.460(3) yes
N16 H163 O9 1_545 174 0.91 1.80 2.699(3) yes
N16 H161 C7 1_645 167 0.91 2.60 3.488(3) yes
N16 H161 O8 1_645 151 0.91 2.12 2.950(3) yes
N16 H161 O9 1_645 146 0.91 2.43 3.223(3) yes
N16 H162 O4 3_645 165 0.91 1.93 2.810(3) yes
